data_7050133
loop_
_publ_author_name
'Horikoshi, Ryo'
'Nambu, Chisato'
'Mochida, Tomoyuki'

_publ_section_title
;
 Supramolecular assembly of ferrocenes via hydrogen bonds: dimensional
 variation in ferrocenylpyrimidine complexes with carboxylic acids and
 aromatic alcohols
;
_journal_issue 1
_journal_name_full 'New Journal of Chemistry'
_journal_page_first 26
_journal_paper_doi 10.1039/b306699a
_journal_volume 28
_journal_year 2004
_chemical_formula_sum 'C32 H30 Fe2 N4 O4'
_chemical_formula_weight 646.31
_space_group_IT_number 14
_symmetry_cell_setting monoclinic
_symmetry_Int_Tables_number 14
_symmetry_space_group_name_Hall '-P 2yn'
_symmetry_space_group_name_H-M 'P 1 21/n 1'
_cell_angle_alpha 90
_cell_angle_beta 95.72(2)
_cell_angle_gamma 90
_cell_formula_units_Z 2
_cell_length_a 9.755(4)
_cell_length_b 8.478(3)
_cell_length_c 17.791(3)
_cell_measurement_reflns_used 25
_cell_measurement_temperature 296.2
_cell_measurement_theta_max 15.0
_cell_measurement_theta_min 14.6
_cell_volume 1464.0(8)
_computing_cell_refinement 'MSC/AFC Diffractometer Control'
_computing_data_collection 'MSC/AFC Diffractometer Control'
_computing_data_reduction 'teXsan Ver. 1.11'
_computing_publication_material 'teXsan Ver. 1.11'
_computing_structure_refinement 'teXsan Ver. 1.10'
_computing_structure_solution SIR92
_diffrn_measured_fraction_theta_full 1.0482
_diffrn_measured_fraction_theta_max 1.0482
_diffrn_measurement_device_type 'Rigaku AFC5S'
_diffrn_measurement_method \w-2\q
_diffrn_radiation_type 'Mo K\a'
_diffrn_radiation_wavelength 0.7107
_diffrn_reflns_av_R_equivalents 0.030
_diffrn_reflns_limit_h_max 12
_diffrn_reflns_limit_h_min 0
_diffrn_reflns_limit_k_max 11
_diffrn_reflns_limit_k_min 0
_diffrn_reflns_limit_l_max 22
_diffrn_reflns_limit_l_min -23
_diffrn_reflns_number 3797
_diffrn_reflns_theta_full 27.49
_diffrn_reflns_theta_max 27.49
_diffrn_standards_decay_% 0.03
_diffrn_standards_interval_count 300
_diffrn_standards_number 3
_exptl_absorpt_coefficient_mu 1.034
_exptl_absorpt_correction_T_max 0.998
_exptl_absorpt_correction_T_min 0.746
_exptl_absorpt_correction_type psi-scan
_exptl_absorpt_process_details '(North, Phillips & Mathews, 1968)'
_exptl_crystal_colour orange
_exptl_crystal_density_diffrn 1.466
_exptl_crystal_density_method 'not measured'
_exptl_crystal_description prismatic
_exptl_crystal_size_max 0.5
_exptl_crystal_size_mid 0.5
_exptl_crystal_size_min 0.2
_refine_diff_density_max 0.59
_refine_diff_density_min -0.49
_refine_ls_extinction_method none
_refine_ls_goodness_of_fit_ref 1.084
_refine_ls_hydrogen_treatment noref
_refine_ls_number_parameters 191
_refine_ls_number_reflns 2305
_refine_ls_R_factor_gt 0.0601
_refine_ls_shift/su_max 0.0011
_refine_ls_structure_factor_coef Fsqd
_refine_ls_weighting_details 'w = 1/[\s^2^(Fo^2^) + (0.15000(Max(Fo^2^,0) + 2Fc^2^)/3)^2^]'
_refine_ls_weighting_scheme calc
_refine_ls_wR_factor_ref 0.1801
_reflns_number_gt 2305
_reflns_number_total 3522
_reflns_threshold_expression F^2^>2.0\s(F^2^)
_cod_data_source_file b306699a.txt
_cod_data_source_block compound_1
_cod_original_cell_volume 1464.1(8)
_cod_original_formula_sum 'C32 H30 Fe2 N4 O4 '
_cod_database_code 7050133

loop_
_symmetry_equiv_pos_as_xyz
x,y,z
1/2-x,1/2+y,1/2-z
-x,-y,-z
1/2+x,1/2-y,1/2+z

loop_
_atom_site_label
_atom_site_type_symbol
_atom_site_fract_x
_atom_site_fract_y
_atom_site_fract_z
_atom_site_U_iso_or_equiv
_atom_site_adp_type
_atom_site_occupancy
_atom_site_calc_flag
_atom_site_refinement_flags
_atom_site_disorder_assembly
_atom_site_disorder_group
Fe Fe 0.99689(6) 0.17692(7) 0.72257(3) 0.0538(2) Uani 1.00 d . . .
O(1) O 0.5581(4) -0.3344(4) 0.4671(3) 0.103(1) Uani 1.00 d . . .
O(2) O 0.7060(4) -0.1727(5) 0.5279(3) 0.102(1) Uani 1.00 d . . .
N(1) N 0.7619(4) 0.4529(5) 0.4870(2) 0.070(1) Uani 1.00 d . . .
N(2) N 0.8828(5) 0.2457(6) 0.4367(2) 0.089(2) Uani 1.00 d . . .
C(1) C 0.7867(6) 0.3545(7) 0.4328(3) 0.075(1) Uani 1.00 d . . .
C(2) C 0.8412(5) 0.4418(5) 0.5520(2) 0.063(1) Uani 1.00 d . . .
C(3) C 0.9450(4) 0.3324(5) 0.5640(2) 0.053(1) Uani 1.00 d . . .
C(4) C 0.9624(6) 0.2365(7) 0.5026(3) 0.079(2) Uani 1.00 d . . .
C(5) C 1.0332(5) 0.3204(5) 0.6364(3) 0.060(1) Uani 1.00 d . . .
C(6) C 1.0208(5) 0.4109(6) 0.7029(3) 0.069(1) Uani 1.00 d . . .
C(7) C 1.1241(6) 0.3584(7) 0.7590(3) 0.082(2) Uani 1.00 d . . .
C(8) C 1.1993(5) 0.2395(8) 0.7278(3) 0.081(2) Uani 1.00 d . . .
C(9) C 1.1452(5) 0.2151(6) 0.6523(3) 0.069(1) Uani 1.00 d . . .
C(10) C 0.8367(6) 0.0363(9) 0.6867(4) 0.096(2) Uani 1.00 d . . .
C(11) C 0.8025(7) 0.1382(8) 0.7463(9) 0.154(4) Uani 1.00 d . . .
C(12) C 0.905(1) 0.084(1) 0.8093(4) 0.130(3) Uani 1.00 d . . .
C(13) C 0.9807(7) -0.0278(10) 0.7820(4) 0.100(2) Uani 1.00 d . . .
C(14) C 0.9418(8) -0.0527(7) 0.7125(4) 0.091(2) Uani 1.00 d . . .
C(15) C 0.4842(5) -0.0742(6) 0.4814(3) 0.080(2) Uani 1.00 d . . .
C(16) C 0.5945(5) -0.1962(6) 0.4942(3) 0.064(1) Uani 1.00 d . . .
H(1) H 0.7297 0.3630 0.3865 0.0896 Uiso 1.00 calc . . .
H(2) H 0.8255 0.5123 0.5918 0.0751 Uiso 1.00 calc . . .
H(3) H 1.0343 0.1605 0.5073 0.0944 Uiso 1.00 calc . . .
H(4) H 0.9548 0.4913 0.7088 0.0830 Uiso 1.00 calc . . .
H(5) H 1.1388 0.3966 0.8093 0.0986 Uiso 1.00 calc . . .
H(6) H 1.2738 0.1828 0.7536 0.0971 Uiso 1.00 calc . . .
H(7) H 1.1775 0.1407 0.6183 0.0828 Uiso 1.00 calc . . .
H(8) H 0.7913 0.0335 0.6369 0.1150 Uiso 1.00 calc . . .
H(9) H 0.7281 0.2102 0.7473 0.1850 Uiso 1.00 calc . . .
H(10) H 0.9128 0.1215 0.8598 0.1557 Uiso 1.00 calc . . .
H(11) H 1.0555 -0.0799 0.8099 0.1200 Uiso 1.00 calc . . .
H(12) H 0.9851 -0.1262 0.6822 0.1089 Uiso 1.00 calc . . .
H(13) H 0.4664 -0.0570 0.4279 0.0760 Uiso 1.00 calc . . .
H(14) H 0.4007 -0.1162 0.4986 0.0760 Uiso 1.00 calc . . .
H(15) H 0.6213 -0.4200 0.4723 0.1231 Uiso 1.00 calc . . .

loop_
_atom_site_aniso_label
_atom_site_aniso_U_11
_atom_site_aniso_U_22
_atom_site_aniso_U_33
_atom_site_aniso_U_12
_atom_site_aniso_U_13
_atom_site_aniso_U_23
Fe 0.0495(4) 0.0578(4) 0.0540(4) -0.0051(3) 0.0049(2) 0.0003(3)
O(1) 0.079(3) 0.073(2) 0.146(4) 0.022(2) -0.036(3) -0.026(2)
O(2) 0.070(2) 0.106(3) 0.123(3) 0.022(2) -0.025(2) -0.038(2)
N(1) 0.069(2) 0.069(2) 0.071(2) 0.013(2) 0.001(2) 0.005(2)
N(2) 0.089(3) 0.109(3) 0.067(3) 0.026(3) -0.004(2) -0.023(3)
C(1) 0.070(3) 0.094(4) 0.058(2) 0.009(3) 0.000(2) -0.005(2)
C(2) 0.063(2) 0.064(3) 0.060(2) 0.012(2) 0.006(2) -0.002(2)
C(3) 0.053(2) 0.055(2) 0.051(2) -0.004(2) 0.006(2) 0.002(2)
C(4) 0.073(3) 0.083(3) 0.079(3) 0.027(3) 0.002(3) -0.018(3)
C(5) 0.057(2) 0.061(2) 0.062(2) -0.009(2) 0.007(2) 0.012(2)
C(6) 0.075(3) 0.058(2) 0.072(3) -0.005(2) 0.000(2) -0.002(2)
C(7) 0.091(4) 0.072(3) 0.078(3) -0.027(3) -0.018(3) 0.001(2)
C(8) 0.054(3) 0.097(4) 0.090(4) -0.009(3) -0.005(2) 0.027(3)
C(9) 0.046(2) 0.089(3) 0.073(3) 0.005(2) 0.011(2) 0.017(3)
C(10) 0.075(4) 0.106(5) 0.101(5) -0.034(4) -0.019(3) 0.024(4)
C(11) 0.063(4) 0.066(4) 0.35(2) 0.003(3) 0.100(6) 0.014(6)
C(12) 0.153(7) 0.162(8) 0.086(4) -0.086(6) 0.074(5) -0.042(5)
C(13) 0.104(5) 0.111(5) 0.085(4) -0.029(4) 0.005(4) 0.036(4)
C(14) 0.099(4) 0.063(3) 0.114(5) -0.020(3) 0.026(4) -0.002(3)
C(15) 0.059(3) 0.069(3) 0.107(4) 0.008(2) -0.010(3) -0.001(3)
C(16) 0.055(2) 0.072(3) 0.063(2) 0.011(2) 0.000(2) -0.001(2)

loop_
_atom_type_symbol
_atom_type_description
_atom_type_scat_dispersion_real
_atom_type_scat_dispersion_imag
_atom_type_scat_source
C C 0.003 0.002
;International Tables for Crystallography
(1992, Vol. C, Tables 4.2.6.8 and 6.1.1.1)
;
H H 0.000 0.000
;International Tables for Crystallography
(1992, Vol. C, Table 6.1.1.2)
;
N N 0.006 0.003
;International Tables for Crystallography
(1992, Vol. C, Tables 4.2.6.8 and 6.1.1.1)
;
O O 0.011 0.006
;International Tables for Crystallography
(1992, Vol. C, Tables 4.2.6.8 and 6.1.1.1)
;
Fe Fe 0.346 0.844
;International Tables for Crystallography
(1992, Vol. C, Tables 4.2.6.8 and 6.1.1.1)
;

loop_
_geom_angle_atom_site_label_1
_geom_angle_atom_site_label_2
_geom_angle_atom_site_label_3
_geom_angle
_geom_angle_site_symmetry_1
_geom_angle_site_symmetry_2
_geom_angle_site_symmetry_3
_geom_angle_publ_flag
C(5) Fe C(6) 41.3(2) . . 0_555 yes
C(5) Fe C(7) 68.9(2) . . 0_555 yes
C(5) Fe C(8) 68.6(2) . . 0_555 yes
C(5) Fe C(9) 41.0(2) . . 0_555 yes
C(5) Fe C(10) 107.8(2) . . 0_555 yes
C(5) Fe C(11) 119.9(4) . . 0_555 yes
C(5) Fe C(12) 160.2(4) . . 0_555 yes
C(5) Fe C(13) 158.9(3) . . 0_555 yes
C(5) Fe C(14) 125.3(2) . . 0_555 yes
C(6) Fe C(7) 40.7(2) . . 0_555 yes
C(6) Fe C(8) 68.1(2) . . 0_555 yes
C(6) Fe C(9) 68.7(2) . . 0_555 yes
C(6) Fe C(10) 128.4(2) . . 0_555 yes
C(6) Fe C(11) 108.8(3) . . 0_555 yes
C(6) Fe C(12) 125.4(3) . . 0_555 yes
C(6) Fe C(13) 158.9(3) . . 0_555 yes
C(6) Fe C(14) 163.4(3) . . 0_555 yes
C(7) Fe C(8) 40.0(3) . . 0_555 yes
C(7) Fe C(9) 68.1(2) . . 0_555 yes
C(7) Fe C(10) 166.6(3) . . 0_555 yes
C(7) Fe C(11) 127.8(4) . . 0_555 yes
C(7) Fe C(12) 110.7(3) . . 0_555 yes
C(7) Fe C(13) 123.4(2) . . 0_555 yes
C(7) Fe C(14) 154.3(3) . . 0_555 yes
C(8) Fe C(9) 40.5(2) . . 0_555 yes
C(8) Fe C(10) 152.2(3) . . 0_555 yes
C(8) Fe C(11) 164.4(5) . . 0_555 yes
C(8) Fe C(12) 124.7(3) . . 0_555 yes
C(8) Fe C(13) 108.8(3) . . 0_555 yes
C(8) Fe C(14) 120.1(3) . . 0_555 yes
C(9) Fe C(10) 118.5(3) . . 0_555 yes
C(9) Fe C(11) 154.2(5) . . 0_555 yes
C(9) Fe C(12) 158.5(4) . . 0_555 yes
C(9) Fe C(13) 123.4(3) . . 0_555 yes
C(9) Fe C(14) 107.3(3) . . 0_555 yes
C(10) Fe C(11) 41.6(4) . . 0_555 yes
C(10) Fe C(12) 67.8(3) . . 0_555 yes
C(10) Fe C(13) 64.2(2) . . 0_555 yes
C(10) Fe C(14) 38.1(3) . . 0_555 yes
C(11) Fe C(12) 43.6(4) . . 0_555 yes
C(11) Fe C(13) 68.3(3) . . 0_555 yes
C(11) Fe C(14) 67.3(3) . . 0_555 yes
C(12) Fe C(13) 38.0(4) . . 0_555 yes
C(12) Fe C(14) 63.8(3) . . 0_555 yes
C(13) Fe C(14) 36.5(3) . . 0_555 yes
C(1) N(1) C(2) 117.3(4) . . 0_555 yes
C(1) N(2) C(4) 115.8(4) . . 0_555 yes
N(1) C(1) N(2) 126.1(5) . . 0_555 yes
N(1) C(2) C(3) 122.6(4) . . 0_555 yes
C(2) C(3) C(4) 114.8(4) . . 0_555 yes
C(2) C(3) C(5) 122.5(4) . . 0_555 yes
C(4) C(3) C(5) 122.6(4) . . 0_555 yes
N(2) C(4) C(3) 123.2(5) . . 0_555 yes
Fe C(5) C(3) 124.9(3) . . 0_555 yes
Fe C(5) C(6) 70.0(3) . . 0_555 yes
Fe C(5) C(9) 70.0(3) . . 0_555 yes
C(3) C(5) C(6) 126.6(4) . . 0_555 yes
C(3) C(5) C(9) 126.0(4) . . 0_555 yes
C(6) C(5) C(9) 107.5(4) . . 0_555 yes
Fe C(6) C(5) 68.8(2) . . 0_555 yes
Fe C(6) C(7) 70.0(3) . . 0_555 yes
C(5) C(6) C(7) 107.6(5) . . 0_555 yes
Fe C(7) C(6) 69.3(3) . . 0_555 yes
Fe C(7) C(8) 69.9(3) . . 0_555 yes
C(6) C(7) C(8) 108.2(5) . . 0_555 yes
Fe C(8) C(7) 70.2(3) . . 0_555 yes
Fe C(8) C(9) 69.5(3) . . 0_555 yes
C(7) C(8) C(9) 108.9(5) . . 0_555 yes
Fe C(9) C(5) 69.0(3) . . 0_555 yes
Fe C(9) C(8) 70.0(3) . . 0_555 yes
C(5) C(9) C(8) 107.9(5) . . 0_555 yes
Fe C(10) C(11) 68.9(4) . . 0_555 yes
Fe C(10) C(14) 71.1(3) . . 0_555 yes
C(11) C(10) C(14) 108.6(7) . . 0_555 yes
Fe C(11) C(10) 69.5(4) . . 0_555 yes
Fe C(11) C(12) 68.6(3) . . 0_555 yes
C(10) C(11) C(12) 100.5(5) . . 0_555 yes
Fe C(12) C(11) 67.8(4) . . 0_555 yes
Fe C(12) C(13) 72.1(4) . . 0_555 yes
C(11) C(12) C(13) 107.5(6) . . 0_555 yes
Fe C(13) C(12) 69.9(4) . . 0_555 yes
Fe C(13) C(14) 70.7(4) . . 0_555 yes
C(12) C(13) C(14) 110.5(7) . . 0_555 yes
Fe C(14) C(10) 70.8(4) . . 0_555 yes
Fe C(14) C(13) 72.8(4) . . 0_555 yes
C(10) C(14) C(13) 112.9(7) . . 0_555 yes
C(15) C(15) C(16) 114.6(5) 3_656 . 0_555 yes
O(1) C(16) O(2) 122.1(4) . . 0_555 yes
O(1) C(16) C(15) 113.6(4) . . 0_555 yes
O(2) C(16) C(15) 124.2(5) . . 0_555 yes

loop_
_geom_bond_atom_site_label_1
_geom_bond_atom_site_label_2
_geom_bond_distance
_geom_bond_site_symmetry_1
_geom_bond_site_symmetry_2
_geom_bond_publ_flag
Fe C(5) 2.016(4) . . yes
Fe C(6) 2.032(5) . . yes
Fe C(7) 2.041(5) . . yes
Fe C(8) 2.037(5) . . yes
Fe C(9) 2.030(5) . . yes
Fe C(10) 2.018(5) . . yes
Fe C(11) 2.011(6) . . yes
Fe C(12) 2.021(6) . . yes
Fe C(13) 2.047(6) . . yes
Fe C(14) 2.022(5) . . yes
O(1) C(16) 1.304(6) . . yes
O(2) C(16) 1.205(6) . . yes
N(1) C(1) 1.316(6) . . yes
N(1) C(2) 1.329(6) . . yes
N(2) C(1) 1.312(7) . . yes
N(2) C(4) 1.342(6) . . yes
C(2) C(3) 1.374(6) . . yes
C(3) C(4) 1.387(6) . . yes
C(3) C(5) 1.479(6) . . yes
C(5) C(6) 1.426(7) . . yes
C(5) C(9) 1.418(7) . . yes
C(6) C(7) 1.417(7) . . yes
C(7) C(8) 1.394(9) . . yes
C(8) C(9) 1.408(8) . . yes
C(10) C(11) 1.43(1) . . yes
C(10) C(14) 1.318(10) . . yes
C(11) C(12) 1.50(1) . . yes
C(12) C(13) 1.32(1) . . yes
C(13) C(14) 1.275(8) . . yes
C(15) C(15) 1.44(1) . 3_656 yes
C(15) C(16) 1.494(7) . . yes

loop_
_geom_contact_atom_site_label_1
_geom_contact_atom_site_label_2
_geom_contact_distance
_geom_contact_site_symmetry_1
_geom_contact_site_symmetry_2
_geom_contact_publ_flag
O(1) N(1) 2.681(5) . 1_545 ?
O(1) O(1) 3.287(10) . 3_646 ?
O(1) N(1) 3.455(7) . 3_656 ?
O(1) C(13) 3.504(8) . 4_444 ?
O(1) C(1) 3.546(7) . 1_545 ?
O(1) C(2) 3.560(6) . 1_545 ?
O(2) N(1) 3.314(6) . 1_545 ?
O(2) C(4) 3.376(7) . 3_756 ?
O(2) C(10) 3.468(7) . . ?
O(2) C(2) 3.534(6) . 1_545 ?
N(1) C(16) 3.402(6) . 1_565 ?
N(1) C(3) 3.581(6) . 3_766 ?
C(1) C(5) 3.554(7) . 3_766 ?
C(2) C(4) 3.524(8) . 3_766 ?

loop_
_geom_torsion_atom_site_label_1
_geom_torsion_atom_site_label_2
_geom_torsion_atom_site_label_3
_geom_torsion_atom_site_label_4
_geom_torsion
_geom_torsion_site_symmetry_1
_geom_torsion_site_symmetry_2
_geom_torsion_site_symmetry_3
_geom_torsion_site_symmetry_4
_geom_torsion_publ_flag
Fe C(5) C(3) C(2) 92.9(5) 0_555 24_1 5_555 55_5 yes
Fe C(5) C(3) C(4) -88.5(6) 0_555 24_1 5_555 55_5 yes
Fe C(5) C(6) C(7) 59.5(4) 0_555 24_1 5_555 55_5 yes
Fe C(5) C(9) C(8) -59.5(3) 0_555 24_1 5_555 55_5 yes
Fe C(6) C(5) C(3) 119.2(4) 0_555 24_1 5_555 55_5 yes
Fe C(6) C(5) C(9) -60.3(3) 0_555 24_1 5_555 55_5 yes
Fe C(6) C(7) C(8) 59.2(4) 0_555 24_1 5_555 55_5 yes
Fe C(7) C(6) C(5) -58.7(3) 0_555 24_1 5_555 55_5 yes
Fe C(7) C(8) C(9) 58.8(4) 0_555 24_1 5_555 55_5 yes
Fe C(8) C(7) C(6) -58.9(4) 0_555 24_1 5_555 55_5 yes
Fe C(8) C(9) C(5) 58.8(3) 0_555 24_1 5_555 55_5 yes
Fe C(9) C(5) C(3) -119.3(4) 0_555 24_1 5_555 55_5 yes
Fe C(9) C(5) C(6) 60.2(3) 0_555 24_1 5_555 55_5 yes
Fe C(9) C(8) C(7) -59.3(4) 0_555 24_1 5_555 55_5 yes
Fe C(10) C(11) C(12) -62.2(4) 0_555 24_1 5_555 55_5 yes
Fe C(10) C(14) C(13) 60.9(5) 0_555 24_1 5_555 55_5 yes
Fe C(11) C(10) C(14) 60.3(5) 0_555 24_1 5_555 55_5 yes
Fe C(11) C(12) C(13) -61.5(5) 0_555 24_1 5_555 55_5 yes
Fe C(12) C(11) C(10) 62.9(4) 0_555 24_1 5_555 55_5 yes
Fe C(12) C(13) C(14) -59.2(5) 0_555 24_1 5_555 55_5 yes
Fe C(13) C(12) C(11) 58.8(5) 0_555 24_1 5_555 55_5 yes
Fe C(13) C(14) C(10) -59.7(5) 0_555 24_1 5_555 55_5 yes
Fe C(14) C(10) C(11) -58.9(4) 0_555 24_1 5_555 55_5 yes
Fe C(14) C(13) C(12) 58.7(5) 0_555 24_1 5_555 55_5 yes
O(1) C(16) C(15) C(15) 173.0(6) 0_555 24_1 5_555 55_5 yes
O(2) C(16) C(15) C(15) -5(1) 0_555 24_1 5_555 55_5 yes
N(1) C(1) N(2) C(4) -0.3(10) 0_555 24_1 5_555 55_5 yes
N(1) C(2) C(3) C(4) 1.2(7) 0_555 24_1 5_555 55_5 yes
N(1) C(2) C(3) C(5) 179.9(4) 0_555 24_1 5_555 55_5 yes
N(2) C(1) N(1) C(2) 0.0(9) 0_555 24_1 5_555 55_5 yes
N(2) C(4) C(3) C(2) -1.6(9) 0_555 24_1 5_555 55_5 yes
N(2) C(4) C(3) C(5) 179.7(5) 0_555 24_1 5_555 55_5 yes
C(1) N(1) C(2) C(3) -0.5(7) 0_555 24_1 5_555 55_5 yes
C(1) N(2) C(4) C(3) 1.2(10) 0_555 24_1 5_555 55_5 yes
C(2) C(3) C(5) C(6) 3.0(7) 0_555 24_1 5_555 55_5 yes
C(2) C(3) C(5) C(9) -177.6(4) 0_555 24_1 5_555 55_5 yes
C(3) C(5) Fe C(6) -121.2(5) 0_555 24_1 5_555 55_5 yes
C(3) C(5) Fe C(7) -158.9(5) 0_555 24_1 5_555 55_5 yes
C(3) C(5) Fe C(8) 158.1(5) 0_555 24_1 5_555 55_5 yes
C(3) C(5) Fe C(9) 120.6(5) 0_555 24_1 5_555 55_5 yes
C(3) C(5) Fe C(10) 7.3(5) 0_555 24_1 5_555 55_5 yes
C(3) C(5) Fe C(11) -36.5(6) 0_555 24_1 5_555 55_5 yes
C(3) C(5) Fe C(12) -66.2(8) 0_555 24_1 5_555 55_5 yes
C(3) C(5) Fe C(13) 71.3(8) 0_555 24_1 5_555 55_5 yes
C(3) C(5) Fe C(14) 45.5(5) 0_555 24_1 5_555 55_5 yes
C(3) C(5) C(6) C(7) 178.7(4) 0_555 24_1 5_555 55_5 yes
C(3) C(5) C(9) C(8) -178.7(4) 0_555 24_1 5_555 55_5 yes
C(4) C(3) C(5) C(6) -178.3(5) 0_555 24_1 5_555 55_5 yes
C(4) C(3) C(5) C(9) 1.1(7) 0_555 24_1 5_555 55_5 yes
C(5) Fe C(6) C(7) -119.1(5) 0_555 24_1 5_555 55_5 yes
C(5) Fe C(7) C(6) 38.2(3) 0_555 24_1 5_555 55_5 yes
C(5) Fe C(7) C(8) -81.5(3) 0_555 24_1 5_555 55_5 yes
C(5) Fe C(8) C(7) 82.2(3) 0_555 24_1 5_555 55_5 yes
C(5) Fe C(8) C(9) -37.9(3) 0_555 24_1 5_555 55_5 yes
C(5) Fe C(9) C(8) 119.3(5) 0_555 24_1 5_555 55_5 yes
C(5) Fe C(10) C(11) -115.3(6) 0_555 24_1 5_555 55_5 yes
C(5) Fe C(10) C(14) 125.1(4) 0_555 24_1 5_555 55_5 yes
C(5) Fe C(11) C(10) 83.3(4) 0_555 24_1 5_555 55_5 yes
C(5) Fe C(11) C(12) -165.9(4) 0_555 24_1 5_555 55_5 yes
C(5) Fe C(12) C(11) 38.5(9) 0_555 24_1 5_555 55_5 yes
C(5) Fe C(12) C(13) 156.8(6) 0_555 24_1 5_555 55_5 yes
C(5) Fe C(13) C(12) -158.2(6) 0_555 24_1 5_555 55_5 yes
C(5) Fe C(13) C(14) -36.7(9) 0_555 24_1 5_555 55_5 yes
C(5) Fe C(14) C(10) -72.7(5) 0_555 24_1 5_555 55_5 yes
C(5) Fe C(14) C(13) 164.7(4) 0_555 24_1 5_555 55_5 yes
C(5) C(6) Fe C(7) 119.1(5) 0_555 24_1 5_555 55_5 yes
C(5) C(6) Fe C(8) 82.1(3) 0_555 24_1 5_555 55_5 yes
C(5) C(6) Fe C(9) 38.4(3) 0_555 24_1 5_555 55_5 yes
C(5) C(6) Fe C(10) -71.8(4) 0_555 24_1 5_555 55_5 yes
C(5) C(6) Fe C(11) -114.3(6) 0_555 24_1 5_555 55_5 yes
C(5) C(6) Fe C(12) -160.1(4) 0_555 24_1 5_555 55_5 yes
C(5) C(6) Fe C(13) 167.4(7) 0_555 24_1 5_555 55_5 yes
C(5) C(6) Fe C(14) -40.9(9) 0_555 24_1 5_555 55_5 yes
C(5) C(6) C(7) C(8) 0.5(6) 0_555 24_1 5_555 55_5 yes
C(5) C(9) Fe C(6) -38.6(3) 0_555 24_1 5_555 55_5 yes
C(5) C(9) Fe C(7) -82.5(3) 0_555 24_1 5_555 55_5 yes
C(5) C(9) Fe C(8) -119.3(5) 0_555 24_1 5_555 55_5 yes
C(5) C(9) Fe C(10) 84.6(4) 0_555 24_1 5_555 55_5 yes
C(5) C(9) Fe C(11) 50.8(7) 0_555 24_1 5_555 55_5 yes
C(5) C(9) Fe C(12) -173.7(6) 0_555 24_1 5_555 55_5 yes
C(5) C(9) Fe C(13) 161.0(3) 0_555 24_1 5_555 55_5 yes
C(5) C(9) Fe C(14) 124.3(3) 0_555 24_1 5_555 55_5 yes
C(5) C(9) C(8) C(7) -0.5(6) 0_555 24_1 5_555 55_5 yes
C(6) Fe C(5) C(9) 118.2(4) 0_555 24_1 5_555 55_5 yes
C(6) Fe C(7) C(8) -119.6(5) 0_555 24_1 5_555 55_5 yes
C(6) Fe C(8) C(7) 37.7(3) 0_555 24_1 5_555 55_5 yes
C(6) Fe C(8) C(9) -82.5(3) 0_555 24_1 5_555 55_5 yes
C(6) Fe C(9) C(8) 80.7(4) 0_555 24_1 5_555 55_5 yes
C(6) Fe C(10) C(11) -74.2(6) 0_555 24_1 5_555 55_5 yes
C(6) Fe C(10) C(14) 166.3(4) 0_555 24_1 5_555 55_5 yes
C(6) Fe C(11) C(10) 127.2(4) 0_555 24_1 5_555 55_5 yes
C(6) Fe C(11) C(12) -122.0(5) 0_555 24_1 5_555 55_5 yes
C(6) Fe C(12) C(11) 80.1(5) 0_555 24_1 5_555 55_5 yes
C(6) Fe C(12) C(13) -161.7(4) 0_555 24_1 5_555 55_5 yes
C(6) Fe C(13) C(12) 45.3(9) 0_555 24_1 5_555 55_5 yes
C(6) Fe C(13) C(14) 166.9(6) 0_555 24_1 5_555 55_5 yes
C(6) Fe C(14) C(10) -40(1) 0_555 24_1 5_555 55_5 yes
C(6) Fe C(14) C(13) -163.3(8) 0_555 24_1 5_555 55_5 yes
C(6) C(5) Fe C(7) -37.7(3) 0_555 24_1 5_555 55_5 yes
C(6) C(5) Fe C(8) -80.7(3) 0_555 24_1 5_555 55_5 yes
C(6) C(5) Fe C(9) -118.2(4) 0_555 24_1 5_555 55_5 yes
C(6) C(5) Fe C(10) 128.6(4) 0_555 24_1 5_555 55_5 yes
C(6) C(5) Fe C(11) 84.7(5) 0_555 24_1 5_555 55_5 yes
C(6) C(5) Fe C(12) 55.0(7) 0_555 24_1 5_555 55_5 yes
C(6) C(5) Fe C(13) -167.4(6) 0_555 24_1 5_555 55_5 yes
C(6) C(5) Fe C(14) 166.8(3) 0_555 24_1 5_555 55_5 yes
C(6) C(5) C(9) C(8) 0.8(5) 0_555 24_1 5_555 55_5 yes
C(6) C(7) Fe C(8) 119.6(5) 0_555 24_1 5_555 55_5 yes
C(6) C(7) Fe C(9) 82.4(3) 0_555 24_1 5_555 55_5 yes
C(6) C(7) Fe C(10) -39(1) 0_555 24_1 5_555 55_5 yes
C(6) C(7) Fe C(11) -74.0(6) 0_555 24_1 5_555 55_5 yes
C(6) C(7) Fe C(12) -120.7(5) 0_555 24_1 5_555 55_5 yes
C(6) C(7) Fe C(13) -161.2(4) 0_555 24_1 5_555 55_5 yes
C(6) C(7) Fe C(14) 167.0(5) 0_555 24_1 5_555 55_5 yes
C(6) C(7) C(8) C(9) 0.0(6) 0_555 24_1 5_555 55_5 yes
C(7) Fe C(5) C(9) 80.5(3) 0_555 24_1 5_555 55_5 yes
C(7) Fe C(8) C(9) -120.2(5) 0_555 24_1 5_555 55_5 yes
C(7) Fe C(9) C(8) 36.8(4) 0_555 24_1 5_555 55_5 yes
C(7) Fe C(10) C(11) -42(1) 0_555 24_1 5_555 55_5 yes
C(7) Fe C(10) C(14) -161.6(9) 0_555 24_1 5_555 55_5 yes
C(7) Fe C(11) C(10) 168.7(3) 0_555 24_1 5_555 55_5 yes
C(7) Fe C(11) C(12) -80.5(5) 0_555 24_1 5_555 55_5 yes
C(7) Fe C(12) C(11) 123.6(5) 0_555 24_1 5_555 55_5 yes
C(7) Fe C(12) C(13) -118.2(5) 0_555 24_1 5_555 55_5 yes
C(7) Fe C(13) C(12) 81.0(6) 0_555 24_1 5_555 55_5 yes
C(7) Fe C(13) C(14) -157.4(5) 0_555 24_1 5_555 55_5 yes
C(7) Fe C(14) C(10) 170.3(6) 0_555 24_1 5_555 55_5 yes
C(7) Fe C(14) C(13) 47.7(8) 0_555 24_1 5_555 55_5 yes
C(7) C(6) Fe C(8) -37.0(4) 0_555 24_1 5_555 55_5 yes
C(7) C(6) Fe C(9) -80.7(4) 0_555 24_1 5_555 55_5 yes
C(7) C(6) Fe C(10) 169.1(4) 0_555 24_1 5_555 55_5 yes
C(7) C(6) Fe C(11) 126.6(6) 0_555 24_1 5_555 55_5 yes
C(7) C(6) Fe C(12) 80.8(5) 0_555 24_1 5_555 55_5 yes
C(7) C(6) Fe C(13) 48.3(8) 0_555 24_1 5_555 55_5 yes
C(7) C(6) Fe C(14) -160.0(8) 0_555 24_1 5_555 55_5 yes
C(7) C(6) C(5) C(9) -0.8(5) 0_555 24_1 5_555 55_5 yes
C(7) C(8) Fe C(9) 120.2(5) 0_555 24_1 5_555 55_5 yes
C(7) C(8) Fe C(10) 169.9(4) 0_555 24_1 5_555 55_5 yes
C(7) C(8) Fe C(11) -43(1) 0_555 24_1 5_555 55_5 yes
C(7) C(8) Fe C(12) -81.1(5) 0_555 24_1 5_555 55_5 yes
C(7) C(8) Fe C(13) -120.0(4) 0_555 24_1 5_555 55_5 yes
C(7) C(8) Fe C(14) -158.4(4) 0_555 24_1 5_555 55_5 yes
C(8) Fe C(5) C(9) 37.5(3) 0_555 24_1 5_555 55_5 yes
C(8) Fe C(10) C(11) 167.0(6) 0_555 24_1 5_555 55_5 yes
C(8) Fe C(10) C(14) 47.5(7) 0_555 24_1 5_555 55_5 yes
C(8) Fe C(11) C(10) -157.1(8) 0_555 24_1 5_555 55_5 yes
C(8) Fe C(11) C(12) -46(1) 0_555 24_1 5_555 55_5 yes
C(8) Fe C(12) C(11) 166.3(5) 0_555 24_1 5_555 55_5 yes
C(8) Fe C(12) C(13) -75.5(5) 0_555 24_1 5_555 55_5 yes
C(8) Fe C(13) C(12) 122.8(5) 0_555 24_1 5_555 55_5 yes
C(8) Fe C(13) C(14) -115.6(5) 0_555 24_1 5_555 55_5 yes
C(8) Fe C(14) C(10) -156.6(4) 0_555 24_1 5_555 55_5 yes
C(8) Fe C(14) C(13) 80.8(5) 0_555 24_1 5_555 55_5 yes
C(8) C(7) Fe C(9) -37.3(3) 0_555 24_1 5_555 55_5 yes
C(8) C(7) Fe C(10) -159.3(9) 0_555 24_1 5_555 55_5 yes
C(8) C(7) Fe C(11) 166.4(6) 0_555 24_1 5_555 55_5 yes
C(8) C(7) Fe C(12) 119.7(5) 0_555 24_1 5_555 55_5 yes
C(8) C(7) Fe C(13) 79.2(5) 0_555 24_1 5_555 55_5 yes
C(8) C(7) Fe C(14) 47.3(7) 0_555 24_1 5_555 55_5 yes
C(8) C(9) Fe C(10) -156.1(4) 0_555 24_1 5_555 55_5 yes
C(8) C(9) Fe C(11) 170.1(5) 0_555 24_1 5_555 55_5 yes
C(8) C(9) Fe C(12) -54.4(8) 0_555 24_1 5_555 55_5 yes
C(8) C(9) Fe C(13) -79.7(4) 0_555 24_1 5_555 55_5 yes
C(8) C(9) Fe C(14) -116.4(4) 0_555 24_1 5_555 55_5 yes
C(9) Fe C(10) C(11) -158.7(6) 0_555 24_1 5_555 55_5 yes
C(9) Fe C(10) C(14) 81.8(4) 0_555 24_1 5_555 55_5 yes
C(9) Fe C(11) C(10) 47.3(8) 0_555 24_1 5_555 55_5 yes
C(9) Fe C(11) C(12) 158.1(6) 0_555 24_1 5_555 55_5 yes
C(9) Fe C(12) C(11) -153.7(7) 0_555 24_1 5_555 55_5 yes
C(9) Fe C(12) C(13) -35.5(9) 0_555 24_1 5_555 55_5 yes
C(9) Fe C(13) C(12) 165.2(5) 0_555 24_1 5_555 55_5 yes
C(9) Fe C(13) C(14) -73.2(5) 0_555 24_1 5_555 55_5 yes
C(9) Fe C(14) C(10) -114.3(4) 0_555 24_1 5_555 55_5 yes
C(9) Fe C(14) C(13) 123.1(5) 0_555 24_1 5_555 55_5 yes
C(9) C(5) Fe C(10) -113.2(4) 0_555 24_1 5_555 55_5 yes
C(9) C(5) Fe C(11) -157.1(5) 0_555 24_1 5_555 55_5 yes
C(9) C(5) Fe C(12) 173.2(6) 0_555 24_1 5_555 55_5 yes
C(9) C(5) Fe C(13) -49.2(7) 0_555 24_1 5_555 55_5 yes
C(9) C(5) Fe C(14) -75.0(4) 0_555 24_1 5_555 55_5 yes
C(9) C(8) Fe C(10) 49.7(6) 0_555 24_1 5_555 55_5 yes
C(9) C(8) Fe C(11) -163.9(10) 0_555 24_1 5_555 55_5 yes
C(9) C(8) Fe C(12) 158.7(4) 0_555 24_1 5_555 55_5 yes
C(9) C(8) Fe C(13) 119.8(4) 0_555 24_1 5_555 55_5 yes
C(9) C(8) Fe C(14) 81.4(4) 0_555 24_1 5_555 55_5 yes
C(10) Fe C(11) C(12) 110.8(6) 0_555 24_1 5_555 55_5 yes
C(10) Fe C(12) C(11) -42.1(5) 0_555 24_1 5_555 55_5 yes
C(10) Fe C(12) C(13) 76.1(5) 0_555 24_1 5_555 55_5 yes
C(10) Fe C(13) C(12) -86.3(5) 0_555 24_1 5_555 55_5 yes
C(10) Fe C(13) C(14) 35.3(5) 0_555 24_1 5_555 55_5 yes
C(10) Fe C(14) C(13) -122.6(7) 0_555 24_1 5_555 55_5 yes
C(10) C(11) Fe C(12) -110.8(6) 0_555 24_1 5_555 55_5 yes
C(10) C(11) Fe C(13) -75.1(4) 0_555 24_1 5_555 55_5 yes
C(10) C(11) Fe C(14) -35.6(4) 0_555 24_1 5_555 55_5 yes
C(10) C(11) C(12) C(13) 1.4(7) 0_555 24_1 5_555 55_5 yes
C(10) C(14) Fe C(11) 38.8(6) 0_555 24_1 5_555 55_5 yes
C(10) C(14) Fe C(12) 86.8(5) 0_555 24_1 5_555 55_5 yes
C(10) C(14) Fe C(13) 122.6(7) 0_555 24_1 5_555 55_5 yes
C(10) C(14) C(13) C(12) -1.0(8) 0_555 24_1 5_555 55_5 yes
C(11) Fe C(10) C(14) -119.5(7) 0_555 24_1 5_555 55_5 yes
C(11) Fe C(12) C(13) 118.2(7) 0_555 24_1 5_555 55_5 yes
C(11) Fe C(13) C(12) -40.9(6) 0_555 24_1 5_555 55_5 yes
C(11) Fe C(13) C(14) 80.7(6) 0_555 24_1 5_555 55_5 yes
C(11) Fe C(14) C(13) -83.8(6) 0_555 24_1 5_555 55_5 yes
C(11) C(10) Fe C(12) 44.2(5) 0_555 24_1 5_555 55_5 yes
C(11) C(10) Fe C(13) 85.7(6) 0_555 24_1 5_555 55_5 yes
C(11) C(10) Fe C(14) 119.5(7) 0_555 24_1 5_555 55_5 yes
C(11) C(10) C(14) C(13) 2.0(8) 0_555 24_1 5_555 55_5 yes
C(11) C(12) Fe C(13) -118.2(7) 0_555 24_1 5_555 55_5 yes
C(11) C(12) Fe C(14) -83.8(6) 0_555 24_1 5_555 55_5 yes
C(11) C(12) C(13) C(14) -0.3(8) 0_555 24_1 5_555 55_5 yes
C(12) Fe C(10) C(14) -75.4(5) 0_555 24_1 5_555 55_5 yes
C(12) Fe C(13) C(14) 121.6(7) 0_555 24_1 5_555 55_5 yes
C(12) Fe C(14) C(13) -35.7(5) 0_555 24_1 5_555 55_5 yes
C(12) C(11) Fe C(13) 35.7(5) 0_555 24_1 5_555 55_5 yes
C(12) C(11) Fe C(14) 75.2(5) 0_555 24_1 5_555 55_5 yes
C(12) C(11) C(10) C(14) -1.9(7) 0_555 24_1 5_555 55_5 yes
C(12) C(13) Fe C(14) -121.6(7) 0_555 24_1 5_555 55_5 yes
C(13) Fe C(10) C(14) -33.8(4) 0_555 24_1 5_555 55_5 yes
C(13) C(12) Fe C(14) 34.4(4) 0_555 24_1 5_555 55_5 yes
C(16) C(15) C(15) C(16) 180.0 0_555 24_1 5_555 55_5 yes
C(16) C(15) C(15) C(16) 180.0 0_555 24_1 5_555 55_5 yes
